data_4036781
loop_
_publ_author_name
'Wrigstedt, Pauli'
'Kavakka, Jari'
'Heikkinen, Sami'
'Nieger, Martin'
'R\"ais\"anen, Minna'
'Repo, Timo'

_publ_section_title
;
 The Reactivity of Thymine and Thymidine 5,6-Epoxides with Organometallic
 Reagents - A Route to Thymidine (6-4) Photoproduct Analogues.
;
_journal_issue 9
_journal_name_full 'The Journal of organic chemistry'
_journal_page_first 3848
_journal_page_last 3859
_journal_paper_doi 10.1021/acs.joc.6b00495
_journal_volume 81
_journal_year 2016
_chemical_absolute_configuration ad
_chemical_formula_moiety 'C28 H48 N2 O6 Si2'
_chemical_formula_sum 'C28 H48 N2 O6 Si2'
_chemical_formula_weight 564.86
_chemical_name_systematic
;
 1-(4-((tert-butyldimethylsilyl)oxy)-5-(((2-(trimethylsilyl)propan-
2-yl)oxy)methyl)tetrahydrofuran-2-yl)-5-hydroxy-5-methyl-
6-phenyldihydropyrimidine-2,4(1H,3H)-dione
;
_space_group_crystal_system orthorhombic
_space_group_IT_number 19
_space_group_name_Hall 'P 2ac 2ab'
_space_group_name_H-M_alt 'P 21 21 21'
_atom_sites_solution_hydrogens difmap
_atom_sites_solution_primary direct
_atom_sites_solution_secondary difmap
_audit_creation_method SHELXL-2014/7
_cell_angle_alpha 90
_cell_angle_beta 90
_cell_angle_gamma 90
_cell_formula_units_Z 8
_cell_length_a 6.3869(2)
_cell_length_b 23.9885(7)
_cell_length_c 41.8744(14)
_cell_measurement_reflns_used 8327
_cell_measurement_temperature 123(2)
_cell_measurement_theta_max 71.8
_cell_measurement_theta_min 2.8
_cell_volume 6415.7(3)
_computing_cell_refinement 'APEX3 v2015.9-RC2 (Bruker AXS)'
_computing_data_collection 'APEX3 v2015.9-RC2 (Bruker AXS)'
_computing_data_reduction 'SAINT V8.35A (Bruker AXS Inc., 2015)'
_computing_molecular_graphics Shelxtl
_computing_publication_material publCIF
_computing_structure_refinement 'SHELXL-2014/7 (Sheldrick, 2014)'
_computing_structure_solution 'SHELXS-97 (Sheldrick, 1997)'
_diffrn_ambient_temperature 123(2)
_diffrn_detector_area_resol_mean 10.4167
_diffrn_measured_fraction_theta_full 0.997
_diffrn_measured_fraction_theta_max 0.985
_diffrn_measurement_device_type 'Bruker D8 VENTURE with Photon100 detector'
_diffrn_measurement_method 'rotation in \f and \w, 0.5\%, shutterless'
_diffrn_radiation_type CuK\a
_diffrn_radiation_wavelength 1.54178
_diffrn_reflns_av_R_equivalents 0.0932
_diffrn_reflns_av_unetI/netI 0.0910
_diffrn_reflns_Laue_measured_fraction_full 0.997
_diffrn_reflns_Laue_measured_fraction_max 0.985
_diffrn_reflns_limit_h_max 7
_diffrn_reflns_limit_h_min -7
_diffrn_reflns_limit_k_max 29
_diffrn_reflns_limit_k_min -29
_diffrn_reflns_limit_l_max 50
_diffrn_reflns_limit_l_min -38
_diffrn_reflns_number 38957
_diffrn_reflns_point_group_measured_fraction_full 0.997
_diffrn_reflns_point_group_measured_fraction_max 0.980
_diffrn_reflns_theta_full 67.679
_diffrn_reflns_theta_max 72.595
_diffrn_reflns_theta_min 2.110
_diffrn_source 'INCOATEC microfocus sealed tube'
_exptl_absorpt_coefficient_mu 1.329
_exptl_absorpt_correction_T_max 0.9705
_exptl_absorpt_correction_T_min 0.8057
_exptl_absorpt_correction_type multi-scan
_exptl_absorpt_process_details 'SADABS V2014/5 (Bruker AXS Inc.)'
_exptl_crystal_colour colourless
_exptl_crystal_density_diffrn 1.170
_exptl_crystal_description needles
_exptl_crystal_F_000 2448
_exptl_crystal_size_max 0.180
_exptl_crystal_size_mid 0.040
_exptl_crystal_size_min 0.020
_refine_diff_density_max 0.342
_refine_diff_density_min -0.269
_refine_diff_density_rms 0.059
_refine_ls_abs_structure_details
;

 The absolute configuration has been established by 
 anomalous dispersion effects in diffraction measurement
 on the crystal. In addition, the enantiomer has been assigned by
 reference to an unchanging chiral centre in the synthetic
 procedure.

 Determination of absolute structure using Bayesian statistics 
 on Bijvoet differences (Hooft, Straver and Spek, 2008): 
 Hooft's y = 0.07(2) (Platon: Spek, 2009).
 
 Flack x determined using 2925 quotients [(I+)-(I-)]/[(I+)+(I-)]
 (Parsons, Flack and Wagner, Acta Cryst. B69 (2013) 249-259).
;
_refine_ls_abs_structure_Flack 0.071(19)
_refine_ls_extinction_coef 0.00013(4)
_refine_ls_extinction_expression Fc^*^=kFc[1+0.001xFc^2^\l^3^/sin(2\q)]^-1/4^
_refine_ls_extinction_method 'SHELXL-2014/7 (Sheldrick 2014'
_refine_ls_goodness_of_fit_ref 1.026
_refine_ls_hydrogen_treatment mixed
_refine_ls_matrix_type full
_refine_ls_number_parameters 698
_refine_ls_number_reflns 12462
_refine_ls_number_restraints 4
_refine_ls_restrained_S_all 1.026
_refine_ls_R_factor_all 0.0891
_refine_ls_R_factor_gt 0.0556
_refine_ls_shift/su_max 0.001
_refine_ls_shift/su_mean 0.000
_refine_ls_structure_factor_coef Fsqd
_refine_ls_weighting_details 'w=1/[\s^2^(Fo^2^)+(0.0474P)^2^+1.1250P] where P=(Fo^2^+2Fc^2^)/3'
_refine_ls_weighting_scheme calc
_refine_ls_wR_factor_gt 0.1117
_refine_ls_wR_factor_ref 0.1258
_reflns_Friedel_coverage 0.761
_reflns_Friedel_fraction_full 0.997
_reflns_Friedel_fraction_max 0.975
_reflns_number_gt 9129
_reflns_number_total 12462
_reflns_threshold_expression 'I > 2\s(I)'
_cod_data_source_file jo6b00495_si_001.cif
_cod_data_source_block les134
_cod_database_code 4036781
_shelx_shelxl_version_number 2014/7
_shelx_space_group_comment
;
The symmetry employed for this shelxl refinement is uniquely defined
by the following loop, which should always be used as a source of
symmetry information in preference to the above space-group names.
They are only intended as comments.
;
_shelx_estimated_absorpt_t_min 0.796
_shelx_estimated_absorpt_t_max 0.974

loop_
_space_group_symop_operation_xyz
'x, y, z'
'-x+1/2, -y, z+1/2'
'-x, y+1/2, -z+1/2'
'x+1/2, -y+1/2, -z'

loop_
_atom_site_label
_atom_site_type_symbol
_atom_site_fract_x
_atom_site_fract_y
_atom_site_fract_z
_atom_site_U_iso_or_equiv
_atom_site_adp_type
_atom_site_occupancy
_atom_site_site_symmetry_order
_atom_site_calc_flag
_atom_site_refinement_flags_posn
_atom_site_refinement_flags_adp
N1 N 0.8589(5) 0.59641(15) -0.50761(8) 0.0158(8) Uani 1 1 d . .
C2 C 1.0542(7) 0.61877(19) -0.51267(11) 0.0183(10) Uani 1 1 d . .
N3 N 1.0622(6) 0.66309(16) -0.53405(9) 0.0170(8) Uani 1 1 d D .
H3 H 1.186(5) 0.6756(18) -0.5388(11) 0.020 Uiso 1 1 d D U
C4 C 0.8957(7) 0.69266(19) -0.54610(11) 0.0174(10) Uani 1 1 d . .
C5 C 0.6831(7) 0.67493(18) -0.53268(10) 0.0167(9) Uani 1 1 d . .
C6 C 0.6865(7) 0.61068(18) -0.52912(10) 0.0175(9) Uani 1 1 d . .
H6 H 0.5538 0.5998 -0.5181 0.021 Uiso 1 1 calc R U
O7 O 1.2141(5) 0.60214(13) -0.49990(7) 0.0243(7) Uani 1 1 d . .
O8 O 0.9189(5) 0.73020(14) -0.56474(8) 0.0261(8) Uani 1 1 d . .
C9 C 0.6500(7) 0.70322(19) -0.50033(11) 0.0215(10) Uani 1 1 d . .
H9A H 0.7644 0.6930 -0.4859 0.032 Uiso 1 1 calc R U
H9B H 0.6479 0.7438 -0.5032 0.032 Uiso 1 1 calc R U
H9C H 0.5164 0.6910 -0.4912 0.032 Uiso 1 1 calc R U
O10 O 0.5206(5) 0.68900(13) -0.55382(8) 0.0211(7) Uani 1 1 d D .
H10 H 0.537(9) 0.7203(13) -0.5609(12) 0.032 Uiso 1 1 d D U
C11 C 0.6912(7) 0.57977(18) -0.56072(10) 0.0173(9) Uani 1 1 d . .
C12 C 0.8696(7) 0.55434(19) -0.57283(11) 0.0202(10) Uani 1 1 d . .
H12 H 0.9970 0.5561 -0.5612 0.024 Uiso 1 1 calc R U
C13 C 0.8636(8) 0.5262(2) -0.60191(11) 0.0268(11) Uani 1 1 d . .
H13 H 0.9872 0.5092 -0.6099 0.032 Uiso 1 1 calc R U
C14 C 0.6806(9) 0.5228(2) -0.61918(11) 0.0306(12) Uani 1 1 d . .
H14 H 0.6771 0.5034 -0.6390 0.037 Uiso 1 1 calc R U
C15 C 0.5020(8) 0.5481(2) -0.60736(12) 0.0272(11) Uani 1 1 d . .
H15 H 0.3756 0.5465 -0.6193 0.033 Uiso 1 1 calc R U
C16 C 0.5056(7) 0.5754(2) -0.57858(11) 0.0222(10) Uani 1 1 d . .
H16 H 0.3805 0.5916 -0.5706 0.027 Uiso 1 1 calc R U
C17 C 0.8482(7) 0.54941(18) -0.48576(10) 0.0177(10) Uani 1 1 d . .
H17 H 0.9649 0.5530 -0.4700 0.021 Uiso 1 1 calc R U
C18 C 0.6445(7) 0.54233(19) -0.46746(11) 0.0222(10) Uani 1 1 d . .
H18A H 0.5238 0.5561 -0.4800 0.027 Uiso 1 1 calc R U
H18B H 0.6492 0.5622 -0.4467 0.027 Uiso 1 1 calc R U
C19 C 0.6325(8) 0.4795(2) -0.46265(11) 0.0254(11) Uani 1 1 d . .
H19 H 0.4839 0.4671 -0.4603 0.030 Uiso 1 1 calc R U
C20 C 0.7253(9) 0.4584(2) -0.49359(11) 0.0333(13) Uani 1 1 d . .
H20 H 0.7976 0.4221 -0.4895 0.040 Uiso 1 1 calc R U
O21 O 0.8774(6) 0.49893(14) -0.50320(8) 0.0339(9) Uani 1 1 d . .
O22 O 0.7519(6) 0.46544(14) -0.43517(8) 0.0306(9) Uani 1 1 d . .
Si23 Si 0.8109(2) 0.40339(6) -0.42119(3) 0.0226(3) Uani 1 1 d . .
C24 C 0.6460(8) 0.3479(2) -0.43936(12) 0.0289(12) Uani 1 1 d . .
H24A H 0.6857 0.3116 -0.4305 0.043 Uiso 1 1 calc R U
H24B H 0.4983 0.3553 -0.4347 0.043 Uiso 1 1 calc R U
H24C H 0.6672 0.3475 -0.4625 0.043 Uiso 1 1 calc R U
C25 C 1.0924(8) 0.3905(3) -0.43012(14) 0.0418(15) Uani 1 1 d . .
H25A H 1.1326 0.3537 -0.4221 0.063 Uiso 1 1 calc R U
H25B H 1.1147 0.3919 -0.4533 0.063 Uiso 1 1 calc R U
H25C H 1.1780 0.4192 -0.4198 0.063 Uiso 1 1 calc R U
C26 C 0.7687(8) 0.4073(2) -0.37647(11) 0.0250(11) Uani 1 1 d . .
C27 C 0.8993(10) 0.4540(2) -0.36222(13) 0.0424(15) Uani 1 1 d . .
H27A H 0.8599 0.4895 -0.3721 0.064 Uiso 1 1 calc R U
H27B H 0.8743 0.4560 -0.3392 0.064 Uiso 1 1 calc R U
H27C H 1.0480 0.4467 -0.3662 0.064 Uiso 1 1 calc R U
C28 C 0.8317(13) 0.3525(2) -0.36081(14) 0.0575(19) Uani 1 1 d . .
H28A H 0.7483 0.3220 -0.3698 0.086 Uiso 1 1 calc R U
H28B H 0.9806 0.3454 -0.3648 0.086 Uiso 1 1 calc R U
H28C H 0.8069 0.3547 -0.3377 0.086 Uiso 1 1 calc R U
C29 C 0.5380(10) 0.4186(3) -0.36941(13) 0.0508(18) Uani 1 1 d . .
H29A H 0.4522 0.3887 -0.3785 0.076 Uiso 1 1 calc R U
H29B H 0.5165 0.4202 -0.3463 0.076 Uiso 1 1 calc R U
H29C H 0.4972 0.4543 -0.3790 0.076 Uiso 1 1 calc R U
C30 C 0.5692(12) 0.4508(3) -0.52006(14) 0.058(2) Uani 1 1 d . .
H30A H 0.4661 0.4816 -0.5198 0.070 Uiso 1 1 calc R U
H30B H 0.6416 0.4510 -0.5410 0.070 Uiso 1 1 calc R U
O31 O 0.4658(9) 0.39900(16) -0.51548(9) 0.0602(14) Uani 1 1 d . .
Si32 Si 0.3221(3) 0.36851(6) -0.54315(3) 0.0324(3) Uani 1 1 d . .
C33 C 0.1347(11) 0.3237(3) -0.52098(16) 0.0559(19) Uani 1 1 d . .
H33A H 0.0437 0.3042 -0.5362 0.084 Uiso 1 1 calc R U
H33B H 0.2122 0.2964 -0.5083 0.084 Uiso 1 1 calc R U
H33C H 0.0491 0.3469 -0.5068 0.084 Uiso 1 1 calc R U
C34 C 0.1879(11) 0.4236(2) -0.56692(16) 0.0520(17) Uani 1 1 d . .
H34A H 0.1017 0.4061 -0.5835 0.078 Uiso 1 1 calc R U
H34B H 0.0986 0.4459 -0.5528 0.078 Uiso 1 1 calc R U
H34C H 0.2929 0.4477 -0.5770 0.078 Uiso 1 1 calc R U
C35 C 0.4886(10) 0.3243(2) -0.56992(15) 0.0430(15) Uani 1 1 d . .
C36 C 0.6698(12) 0.3583(3) -0.58371(19) 0.072(2) Uani 1 1 d . .
H36A H 0.7563 0.3728 -0.5662 0.109 Uiso 1 1 calc R U
H36B H 0.7553 0.3345 -0.5975 0.109 Uiso 1 1 calc R U
H36C H 0.6140 0.3895 -0.5962 0.109 Uiso 1 1 calc R U
C37 C 0.5752(12) 0.2754(3) -0.5502(2) 0.081(3) Uani 1 1 d . .
H37A H 0.4586 0.2537 -0.5414 0.122 Uiso 1 1 calc R U
H37B H 0.6608 0.2514 -0.5640 0.122 Uiso 1 1 calc R U
H37C H 0.6614 0.2898 -0.5327 0.122 Uiso 1 1 calc R U
C38 C 0.3536(13) 0.3018(3) -0.59746(16) 0.062(2) Uani 1 1 d . .
H38A H 0.2373 0.2800 -0.5887 0.093 Uiso 1 1 calc R U
H38B H 0.2982 0.3331 -0.6099 0.093 Uiso 1 1 calc R U
H38C H 0.4395 0.2780 -0.6113 0.093 Uiso 1 1 calc R U
N41 N 0.5207(6) 0.88628(15) -0.64520(8) 0.0176(8) Uani 1 1 d . .
C42 C 0.3337(7) 0.88407(18) -0.62972(11) 0.0189(10) Uani 1 1 d . .
N43 N 0.3329(6) 0.85746(16) -0.60004(9) 0.0183(8) Uani 1 1 d D .
H43 H 0.216(5) 0.851(2) -0.5909(10) 0.022 Uiso 1 1 d D U
C44 C 0.5060(7) 0.84067(19) -0.58314(10) 0.0176(10) Uani 1 1 d . .
C45 C 0.7103(7) 0.86365(19) -0.59672(11) 0.0194(10) Uani 1 1 d . .
C46 C 0.6998(7) 0.85377(18) -0.63303(10) 0.0183(10) Uani 1 1 d . .
H46 H 0.8297 0.8700 -0.6426 0.022 Uiso 1 1 calc R U
O47 O 0.1697(5) 0.90338(14) -0.64009(8) 0.0253(7) Uani 1 1 d . .
O48 O 0.4955(5) 0.81069(13) -0.55983(7) 0.0221(7) Uani 1 1 d . .
C49 C 0.7324(7) 0.92537(19) -0.58842(11) 0.0218(10) Uani 1 1 d . .
H49A H 0.6138 0.9461 -0.5974 0.033 Uiso 1 1 calc R U
H49B H 0.7342 0.9298 -0.5652 0.033 Uiso 1 1 calc R U
H49C H 0.8633 0.9398 -0.5974 0.033 Uiso 1 1 calc R U
O50 O 0.8855(5) 0.83660(14) -0.58316(8) 0.0214(7) Uani 1 1 d D .
H50 H 0.861(8) 0.8037(12) -0.5780(13) 0.032 Uiso 1 1 d D U
C51 C 0.6928(8) 0.79211(19) -0.64219(11) 0.0225(10) Uani 1 1 d . .
C52 C 0.8771(8) 0.7611(2) -0.64061(12) 0.0313(12) Uani 1 1 d . .
H52 H 1.0040 0.7791 -0.6348 0.038 Uiso 1 1 calc R U
C53 C 0.8788(10) 0.7047(2) -0.64725(14) 0.0400(15) Uani 1 1 d . .
H53 H 1.0050 0.6840 -0.6455 0.048 Uiso 1 1 calc R U
C54 C 0.6964(10) 0.6788(2) -0.65634(15) 0.0464(16) Uani 1 1 d . .
H54 H 0.6964 0.6399 -0.6606 0.056 Uiso 1 1 calc R U
C55 C 0.5132(10) 0.7089(2) -0.65927(15) 0.0443(16) Uani 1 1 d . .
H55 H 0.3888 0.6910 -0.6663 0.053 Uiso 1 1 calc R U
C56 C 0.5109(8) 0.7652(2) -0.65194(13) 0.0311(12) Uani 1 1 d . .
H56 H 0.3839 0.7856 -0.6536 0.037 Uiso 1 1 calc R U
C57 C 0.5286(7) 0.9124(2) -0.67628(10) 0.0209(10) Uani 1 1 d . .
H57 H 0.4063 0.9383 -0.6782 0.025 Uiso 1 1 calc R U
C58 C 0.7268(7) 0.9452(2) -0.68368(10) 0.0205(10) Uani 1 1 d . .
H58A H 0.8495 0.9292 -0.6725 0.025 Uiso 1 1 calc R U
H58B H 0.7116 0.9848 -0.6776 0.025 Uiso 1 1 calc R U
C59 C 0.7467(8) 0.9385(2) -0.71987(11) 0.0245(11) Uani 1 1 d . .
H59 H 0.8965 0.9407 -0.7267 0.029 Uiso 1 1 calc R U
C60 C 0.6585(9) 0.8802(2) -0.72546(12) 0.0282(12) Uani 1 1 d . .
H60 H 0.5849 0.8791 -0.7465 0.034 Uiso 1 1 calc R U
O61 O 0.5100(6) 0.87081(14) -0.70022(7) 0.0287(8) Uani 1 1 d . .
O62 O 0.6225(5) 0.97875(14) -0.73619(8) 0.0257(8) Uani 1 1 d . .
Si63 Si 0.7208(2) 1.03447(6) -0.75348(3) 0.0266(3) Uani 1 1 d . .
C64 C 0.9234(10) 1.0665(3) -0.72776(14) 0.0440(16) Uani 1 1 d . .
H64A H 0.9805 1.0996 -0.7384 0.066 Uiso 1 1 calc R U
H64B H 0.8608 1.0773 -0.7073 0.066 Uiso 1 1 calc R U
H64C H 1.0361 1.0396 -0.7240 0.066 Uiso 1 1 calc R U
C65 C 0.4991(10) 1.0838(2) -0.75799(15) 0.0469(16) Uani 1 1 d . .
H65A H 0.5486 1.1180 -0.7682 0.070 Uiso 1 1 calc R U
H65B H 0.3900 1.0667 -0.7712 0.070 Uiso 1 1 calc R U
H65C H 0.4415 1.0927 -0.7369 0.070 Uiso 1 1 calc R U
C66 C 0.8340(9) 1.0151(2) -0.79395(12) 0.0332(13) Uani 1 1 d . .
C67 C 1.0245(10) 0.9775(3) -0.79058(13) 0.0438(15) Uani 1 1 d . .
H67A H 0.9842 0.9431 -0.7796 0.066 Uiso 1 1 calc R U
H67B H 1.0793 0.9685 -0.8118 0.066 Uiso 1 1 calc R U
H67C H 1.1326 0.9968 -0.7782 0.066 Uiso 1 1 calc R U
C68 C 0.6641(11) 0.9842(3) -0.81318(13) 0.0549(19) Uani 1 1 d . .
H68A H 0.5409 1.0082 -0.8154 0.082 Uiso 1 1 calc R U
H68B H 0.7188 0.9749 -0.8344 0.082 Uiso 1 1 calc R U
H68C H 0.6248 0.9500 -0.8020 0.082 Uiso 1 1 calc R U
C69 C 0.9000(11) 1.0690(3) -0.81126(15) 0.0515(18) Uani 1 1 d . .
H69A H 0.7783 1.0935 -0.8136 0.077 Uiso 1 1 calc R U
H69B H 1.0085 1.0880 -0.7988 0.077 Uiso 1 1 calc R U
H69C H 0.9552 1.0597 -0.8324 0.077 Uiso 1 1 calc R U
C70 C 0.8198(10) 0.8343(2) -0.72406(13) 0.0412(14) Uani 1 1 d . .
H70A H 0.9197 0.8416 -0.7065 0.049 Uiso 1 1 calc R U
H70B H 0.7502 0.7982 -0.7199 0.049 Uiso 1 1 calc R U
O71 O 0.9294(6) 0.83214(15) -0.75384(9) 0.0408(10) Uani 1 1 d . .
Si72 Si 1.0305(2) 0.77308(7) -0.76690(4) 0.0345(4) Uani 1 1 d . .
C73 C 0.8187(10) 0.7203(2) -0.77083(17) 0.0517(17) Uani 1 1 d . .
H73A H 0.8781 0.6852 -0.7786 0.078 Uiso 1 1 calc R U
H73B H 0.7530 0.7143 -0.7500 0.078 Uiso 1 1 calc R U
H73C H 0.7134 0.7337 -0.7860 0.078 Uiso 1 1 calc R U
C74 C 1.2277(10) 0.7473(3) -0.73786(15) 0.0547(18) Uani 1 1 d . .
H74A H 1.2877 0.7123 -0.7456 0.082 Uiso 1 1 calc R U
H74B H 1.3391 0.7751 -0.7355 0.082 Uiso 1 1 calc R U
H74C H 1.1603 0.7410 -0.7171 0.082 Uiso 1 1 calc R U
C75 C 1.1467(9) 0.7904(3) -0.80688(14) 0.0392(14) Uani 1 1 d . .
C76 C 0.9778(11) 0.8157(3) -0.82844(14) 0.0571(19) Uani 1 1 d . .
H76A H 0.8629 0.7890 -0.8310 0.086 Uiso 1 1 calc R U
H76B H 0.9243 0.8500 -0.8187 0.086 Uiso 1 1 calc R U
H76C H 1.0382 0.8243 -0.8494 0.086 Uiso 1 1 calc R U
C77 C 1.3270(10) 0.8323(3) -0.80285(15) 0.0494(16) Uani 1 1 d . .
H77A H 1.4350 0.8161 -0.7891 0.074 Uiso 1 1 calc R U
H77B H 1.3874 0.8408 -0.8238 0.074 Uiso 1 1 calc R U
H77C H 1.2735 0.8666 -0.7931 0.074 Uiso 1 1 calc R U
C78 C 1.2325(11) 0.7373(3) -0.82273(16) 0.061(2) Uani 1 1 d . .
H78A H 1.3408 0.7209 -0.8091 0.091 Uiso 1 1 calc R U
H78B H 1.1184 0.7105 -0.8257 0.091 Uiso 1 1 calc R U
H78C H 1.2931 0.7467 -0.8435 0.091 Uiso 1 1 calc R U

loop_
_atom_site_aniso_label
_atom_site_aniso_U_11
_atom_site_aniso_U_22
_atom_site_aniso_U_33
_atom_site_aniso_U_23
_atom_site_aniso_U_13
_atom_site_aniso_U_12
N1 0.0139(18) 0.0168(19) 0.0168(19) 0.0046(17) 0.0009(14) -0.0003(15)
C2 0.019(2) 0.020(2) 0.016(2) 0.002(2) 0.0009(18) -0.0002(19)
N3 0.0132(18) 0.019(2) 0.018(2) 0.0047(17) -0.0002(15) -0.0016(16)
C4 0.020(2) 0.014(2) 0.017(2) -0.004(2) -0.0025(18) -0.0009(18)
C5 0.014(2) 0.018(2) 0.018(2) 0.0016(19) -0.0030(18) 0.0004(19)
C6 0.014(2) 0.023(2) 0.015(2) 0.0032(19) -0.0005(18) -0.001(2)
O7 0.0148(16) 0.0302(19) 0.0279(18) 0.0084(16) -0.0047(14) 0.0012(15)
O8 0.0242(18) 0.0236(18) 0.0305(19) 0.0104(17) 0.0017(14) -0.0002(15)
C9 0.018(2) 0.024(2) 0.023(2) 0.002(2) -0.0011(19) 0.000(2)
O10 0.0206(17) 0.0206(17) 0.0221(18) 0.0053(15) -0.0057(14) 0.0009(15)
C11 0.019(2) 0.017(2) 0.016(2) -0.0004(19) 0.0030(18) -0.0006(19)
C12 0.019(2) 0.022(2) 0.020(2) 0.000(2) 0.0017(18) 0.0021(19)
C13 0.028(3) 0.030(3) 0.022(3) -0.002(2) 0.005(2) 0.002(2)
C14 0.040(3) 0.037(3) 0.015(2) -0.006(2) -0.002(2) 0.000(3)
C15 0.023(3) 0.032(3) 0.026(3) -0.002(2) -0.006(2) -0.001(2)
C16 0.021(2) 0.024(3) 0.022(2) -0.003(2) 0.000(2) 0.000(2)
C17 0.020(2) 0.018(2) 0.015(2) 0.0021(19) 0.0003(18) 0.0013(19)
C18 0.025(3) 0.023(3) 0.018(2) 0.004(2) 0.0011(19) 0.005(2)
C19 0.029(3) 0.026(3) 0.021(3) 0.005(2) -0.003(2) -0.004(2)
C20 0.059(4) 0.019(3) 0.022(3) 0.002(2) -0.001(2) -0.007(3)
O21 0.051(2) 0.0212(18) 0.029(2) 0.0012(17) 0.0163(17) 0.0035(17)
O22 0.047(2) 0.0230(18) 0.0213(17) 0.0047(16) -0.0069(16) -0.0062(17)
Si23 0.0236(7) 0.0240(7) 0.0203(6) 0.0018(6) -0.0004(5) -0.0002(6)
C24 0.029(3) 0.028(3) 0.030(3) 0.004(2) -0.003(2) 0.000(2)
C25 0.022(3) 0.057(4) 0.046(4) -0.013(3) 0.000(2) 0.003(3)
C26 0.034(3) 0.028(3) 0.013(2) 0.005(2) -0.0027(19) -0.002(2)
C27 0.054(4) 0.048(4) 0.025(3) -0.004(3) 0.001(3) -0.011(3)
C28 0.099(6) 0.041(4) 0.033(3) 0.013(3) -0.016(4) 0.004(4)
C29 0.041(4) 0.089(5) 0.023(3) -0.003(3) 0.010(3) -0.001(4)
C30 0.110(6) 0.035(3) 0.029(3) 0.003(3) -0.021(4) -0.032(4)
O31 0.118(4) 0.031(2) 0.031(2) 0.007(2) -0.022(3) -0.032(3)
Si32 0.0452(9) 0.0266(8) 0.0253(7) -0.0008(6) -0.0010(7) -0.0067(7)
C33 0.067(5) 0.048(4) 0.053(4) 0.004(4) 0.016(4) -0.013(4)
C34 0.044(4) 0.043(4) 0.070(5) 0.011(3) 0.006(3) 0.005(3)
C35 0.037(3) 0.032(3) 0.060(4) -0.006(3) 0.000(3) -0.002(3)
C36 0.056(5) 0.059(5) 0.102(6) -0.030(5) 0.036(5) -0.013(4)
C37 0.048(5) 0.042(4) 0.154(9) 0.005(5) -0.012(5) 0.008(4)
C38 0.092(6) 0.045(4) 0.050(4) -0.015(3) 0.007(4) -0.025(4)
N41 0.0134(18) 0.023(2) 0.0168(19) 0.0041(17) 0.0007(15) -0.0010(16)
C42 0.019(2) 0.017(2) 0.021(2) 0.000(2) 0.0002(19) -0.0013(19)
N43 0.0137(19) 0.023(2) 0.018(2) 0.0039(17) 0.0016(15) 0.0007(17)
C44 0.019(2) 0.018(2) 0.015(2) 0.000(2) 0.0021(18) 0.000(2)
C45 0.013(2) 0.024(2) 0.021(2) 0.004(2) 0.0005(18) 0.004(2)
C46 0.014(2) 0.022(2) 0.019(2) 0.0002(19) -0.0001(18) 0.0010(19)
O47 0.0166(16) 0.0336(19) 0.0256(17) 0.0107(16) -0.0008(14) 0.0006(15)
O48 0.0217(17) 0.0257(18) 0.0190(17) 0.0058(15) 0.0028(14) 0.0015(15)
C49 0.019(2) 0.023(2) 0.024(2) 0.006(2) 0.0004(19) -0.0004(19)
O50 0.0154(15) 0.0265(19) 0.0224(18) 0.0080(16) -0.0038(13) 0.0001(14)
C51 0.027(3) 0.026(3) 0.014(2) 0.002(2) 0.005(2) 0.000(2)
C52 0.033(3) 0.036(3) 0.025(3) -0.001(3) 0.003(2) 0.006(2)
C53 0.045(3) 0.031(3) 0.044(4) -0.004(3) 0.002(3) 0.017(3)
C54 0.055(4) 0.027(3) 0.058(4) -0.010(3) 0.007(3) 0.007(3)
C55 0.037(3) 0.035(3) 0.061(4) -0.012(3) 0.007(3) -0.003(3)
C56 0.026(3) 0.026(3) 0.041(3) -0.004(3) 0.003(2) 0.002(2)
C57 0.021(2) 0.025(3) 0.017(2) -0.001(2) -0.0028(19) -0.003(2)
C58 0.021(2) 0.024(3) 0.016(2) 0.006(2) 0.0004(18) -0.002(2)
C59 0.022(3) 0.031(3) 0.021(3) 0.003(2) -0.0011(19) 0.003(2)
C60 0.038(3) 0.030(3) 0.016(2) -0.001(2) 0.003(2) 0.003(2)
O61 0.037(2) 0.033(2) 0.0161(17) -0.0011(16) 0.0041(15) -0.0110(17)
O62 0.0275(18) 0.0301(19) 0.0195(17) 0.0071(15) -0.0018(14) 0.0034(15)
Si63 0.0281(7) 0.0300(8) 0.0219(7) 0.0053(6) 0.0006(5) -0.0014(6)
C64 0.047(4) 0.046(4) 0.039(3) -0.003(3) 0.003(3) -0.014(3)
C65 0.044(4) 0.036(3) 0.061(4) 0.018(3) 0.009(3) 0.004(3)
C66 0.037(3) 0.040(3) 0.022(3) 0.010(2) 0.000(2) -0.006(3)
C67 0.049(4) 0.050(4) 0.032(3) 0.002(3) 0.014(3) 0.005(3)
C68 0.061(4) 0.081(5) 0.023(3) 0.003(3) -0.007(3) -0.014(4)
C69 0.064(5) 0.054(4) 0.036(3) 0.022(3) 0.017(3) 0.008(3)
C70 0.060(4) 0.037(3) 0.027(3) 0.003(3) 0.008(3) 0.008(3)
O71 0.060(3) 0.033(2) 0.030(2) 0.0011(18) 0.0200(19) 0.0092(19)
Si72 0.0333(8) 0.0336(8) 0.0366(9) -0.0069(7) 0.0005(7) 0.0060(7)
C73 0.044(4) 0.037(3) 0.074(5) -0.005(3) -0.003(3) 0.001(3)
C74 0.050(4) 0.064(4) 0.051(4) 0.002(4) -0.007(3) 0.006(4)
C75 0.031(3) 0.050(4) 0.037(3) -0.014(3) 0.001(2) 0.003(3)
C76 0.053(4) 0.084(5) 0.034(3) -0.008(4) 0.002(3) 0.013(4)
C77 0.040(4) 0.052(4) 0.056(4) -0.007(3) 0.006(3) -0.003(3)
C78 0.050(4) 0.069(5) 0.062(5) -0.030(4) 0.013(3) 0.004(4)

loop_
_atom_type_symbol
_atom_type_description
_atom_type_scat_dispersion_real
_atom_type_scat_dispersion_imag
_atom_type_scat_source
C C 0.0181 0.0091 'International Tables Vol C Tables 4.2.6.8 and 6.1.1.4'
H H 0.0000 0.0000 'International Tables Vol C Tables 4.2.6.8 and 6.1.1.4'
N N 0.0311 0.0180 'International Tables Vol C Tables 4.2.6.8 and 6.1.1.4'
O O 0.0492 0.0322 'International Tables Vol C Tables 4.2.6.8 and 6.1.1.4'
Si Si 0.2541 0.3302 'International Tables Vol C Tables 4.2.6.8 and 6.1.1.4'

loop_
_geom_angle_atom_site_label_1
_geom_angle_atom_site_label_2
_geom_angle_atom_site_label_3
_geom_angle
C2 N1 C17 116.3(4)
C2 N1 C6 119.8(4)
C17 N1 C6 122.2(4)
O7 C2 N1 124.4(4)
O7 C2 N3 120.1(4)
N1 C2 N3 115.5(4)
C4 N3 C2 127.1(4)
C4 N3 H3 116(3)
C2 N3 H3 116(3)
O8 C4 N3 122.0(4)
O8 C4 C5 123.8(4)
N3 C4 C5 114.1(4)
O10 C5 C9 110.4(4)
O10 C5 C4 110.9(3)
C9 C5 C4 108.9(4)
O10 C5 C6 108.1(3)
C9 C5 C6 111.0(4)
C4 C5 C6 107.4(4)
N1 C6 C11 114.1(4)
N1 C6 C5 107.6(3)
C11 C6 C5 113.7(3)
N1 C6 H6 107.0
C11 C6 H6 107.0
C5 C6 H6 107.0
C5 C9 H9A 109.5
C5 C9 H9B 109.5
H9A C9 H9B 109.5
C5 C9 H9C 109.5
H9A C9 H9C 109.5
H9B C9 H9C 109.5
C5 O10 H10 111(4)
C12 C11 C16 117.7(4)
C12 C11 C6 123.3(4)
C16 C11 C6 118.9(4)
C11 C12 C13 120.7(4)
C11 C12 H12 119.7
C13 C12 H12 119.7
C14 C13 C12 120.7(5)
C14 C13 H13 119.6
C12 C13 H13 119.6
C13 C14 C15 119.1(5)
C13 C14 H14 120.4
C15 C14 H14 120.4
C16 C15 C14 120.6(5)
C16 C15 H15 119.7
C14 C15 H15 119.7
C15 C16 C11 121.1(4)
C15 C16 H16 119.4
C11 C16 H16 119.4
O21 C17 N1 109.3(3)
O21 C17 C18 106.0(4)
N1 C17 C18 116.4(4)
O21 C17 H17 108.3
N1 C17 H17 108.3
C18 C17 H17 108.3
C17 C18 C19 102.7(4)
C17 C18 H18A 111.2
C19 C18 H18A 111.2
C17 C18 H18B 111.2
C19 C18 H18B 111.2
H18A C18 H18B 109.1
O22 C19 C20 113.8(4)
O22 C19 C18 108.4(4)
C20 C19 C18 101.5(4)
O22 C19 H19 110.9
C20 C19 H19 110.9
C18 C19 H19 110.9
O21 C20 C30 109.0(4)
O21 C20 C19 106.2(4)
C30 C20 C19 114.4(5)
O21 C20 H20 109.0
C30 C20 H20 109.0
C19 C20 H20 109.0
C17 O21 C20 110.1(4)
C19 O22 Si23 128.8(3)
O22 Si23 C24 111.9(2)
O22 Si23 C25 107.5(3)
C24 Si23 C25 110.2(3)
O22 Si23 C26 106.0(2)
C24 Si23 C26 111.0(2)
C25 Si23 C26 110.1(3)
Si23 C24 H24A 109.5
Si23 C24 H24B 109.5
H24A C24 H24B 109.5
Si23 C24 H24C 109.5
H24A C24 H24C 109.5
H24B C24 H24C 109.5
Si23 C25 H25A 109.5
Si23 C25 H25B 109.5
H25A C25 H25B 109.5
Si23 C25 H25C 109.5
H25A C25 H25C 109.5
H25B C25 H25C 109.5
C27 C26 C28 108.8(5)
C27 C26 C29 108.8(5)
C28 C26 C29 109.0(5)
C27 C26 Si23 110.2(3)
C28 C26 Si23 110.2(4)
C29 C26 Si23 109.7(3)
C26 C27 H27A 109.5
C26 C27 H27B 109.5
H27A C27 H27B 109.5
C26 C27 H27C 109.5
H27A C27 H27C 109.5
H27B C27 H27C 109.5
C26 C28 H28A 109.5
C26 C28 H28B 109.5
H28A C28 H28B 109.5
C26 C28 H28C 109.5
H28A C28 H28C 109.5
H28B C28 H28C 109.5
C26 C29 H29A 109.5
C26 C29 H29B 109.5
H29A C29 H29B 109.5
C26 C29 H29C 109.5
H29A C29 H29C 109.5
H29B C29 H29C 109.5
O31 C30 C20 108.4(5)
O31 C30 H30A 110.0
C20 C30 H30A 110.0
O31 C30 H30B 110.0
C20 C30 H30B 110.0
H30A C30 H30B 108.4
C30 O31 Si32 123.5(3)
O31 Si32 C33 105.3(3)
O31 Si32 C34 108.5(3)
C33 Si32 C34 112.4(3)
O31 Si32 C35 110.8(3)
C33 Si32 C35 109.7(3)
C34 Si32 C35 110.0(3)
Si32 C33 H33A 109.5
Si32 C33 H33B 109.5
H33A C33 H33B 109.5
Si32 C33 H33C 109.5
H33A C33 H33C 109.5
H33B C33 H33C 109.5
Si32 C34 H34A 109.5
Si32 C34 H34B 109.5
H34A C34 H34B 109.5
Si32 C34 H34C 109.5
H34A C34 H34C 109.5
H34B C34 H34C 109.5
C36 C35 C38 109.2(6)
C36 C35 C37 109.7(6)
C38 C35 C37 109.6(5)
C36 C35 Si32 110.7(4)
C38 C35 Si32 109.2(5)
C37 C35 Si32 108.4(5)
C35 C36 H36A 109.5
C35 C36 H36B 109.5
H36A C36 H36B 109.5
C35 C36 H36C 109.5
H36A C36 H36C 109.5
H36B C36 H36C 109.5
C35 C37 H37A 109.5
C35 C37 H37B 109.5
H37A C37 H37B 109.5
C35 C37 H37C 109.5
H37A C37 H37C 109.5
H37B C37 H37C 109.5
C35 C38 H38A 109.5
C35 C38 H38B 109.5
H38A C38 H38B 109.5
C35 C38 H38C 109.5
H38A C38 H38C 109.5
H38B C38 H38C 109.5
C42 N41 C57 118.4(4)
C42 N41 C46 119.7(4)
C57 N41 C46 120.9(4)
O47 C42 N41 124.6(4)
O47 C42 N43 119.0(4)
N41 C42 N43 116.4(4)
C44 N43 C42 126.1(4)
C44 N43 H43 115(3)
C42 N43 H43 119(3)
O48 C44 N43 122.9(4)
O48 C44 C45 124.1(4)
N43 C44 C45 113.0(4)
O50 C45 C44 111.2(4)
O50 C45 C49 106.3(4)
C44 C45 C49 110.1(4)
O50 C45 C46 111.1(4)
C44 C45 C46 106.0(4)
C49 C45 C46 112.2(4)
N41 C46 C51 113.7(4)
N41 C46 C45 107.1(3)
C51 C46 C45 113.4(4)
N41 C46 H46 107.4
C51 C46 H46 107.4
C45 C46 H46 107.4
C45 C49 H49A 109.5
C45 C49 H49B 109.5
H49A C49 H49B 109.5
C45 C49 H49C 109.5
H49A C49 H49C 109.5
H49B C49 H49C 109.5
C45 O50 H50 113(4)
C56 C51 C52 118.1(4)
C56 C51 C46 123.2(4)
C52 C51 C46 118.7(5)
C53 C52 C51 121.3(5)
C53 C52 H52 119.3
C51 C52 H52 119.3
C54 C53 C52 119.5(5)
C54 C53 H53 120.3
C52 C53 H53 120.3
C53 C54 C55 120.5(5)
C53 C54 H54 119.8
C55 C54 H54 119.8
C54 C55 C56 119.9(6)
C54 C55 H55 120.0
C56 C55 H55 120.0
C55 C56 C51 120.6(5)
C55 C56 H56 119.7
C51 C56 H56 119.7
O61 C57 N41 109.1(4)
O61 C57 C58 106.8(4)
N41 C57 C58 115.9(4)
O61 C57 H57 108.3
N41 C57 H57 108.3
C58 C57 H57 108.3
C57 C58 C59 102.6(4)
C57 C58 H58A 111.3
C59 C58 H58A 111.3
C57 C58 H58B 111.3
C59 C58 H58B 111.3
H58A C58 H58B 109.2
O62 C59 C60 110.0(4)
O62 C59 C58 111.0(4)
C60 C59 C58 102.5(4)
O62 C59 H59 111.0
C60 C59 H59 111.0
C58 C59 H59 111.0
O61 C60 C70 107.9(4)
O61 C60 C59 106.0(4)
C70 C60 C59 114.2(5)
O61 C60 H60 109.5
C70 C60 H60 109.5
C59 C60 H60 109.5
C57 O61 C60 110.7(4)
C59 O62 Si63 123.3(3)
O62 Si63 C64 110.4(2)
O62 Si63 C65 105.7(2)
C64 Si63 C65 109.2(3)
O62 Si63 C66 109.9(2)
C64 Si63 C66 110.8(3)
C65 Si63 C66 110.8(3)
Si63 C64 H64A 109.5
Si63 C64 H64B 109.5
H64A C64 H64B 109.5
Si63 C64 H64C 109.5
H64A C64 H64C 109.5
H64B C64 H64C 109.5
Si63 C65 H65A 109.5
Si63 C65 H65B 109.5
H65A C65 H65B 109.5
Si63 C65 H65C 109.5
H65A C65 H65C 109.5
H65B C65 H65C 109.5
C67 C66 C69 108.8(5)
C67 C66 C68 109.0(5)
C69 C66 C68 110.5(5)
C67 C66 Si63 111.5(4)
C69 C66 Si63 108.6(4)
C68 C66 Si63 108.4(4)
C66 C67 H67A 109.5
C66 C67 H67B 109.5
H67A C67 H67B 109.5
C66 C67 H67C 109.5
H67A C67 H67C 109.5
H67B C67 H67C 109.5
C66 C68 H68A 109.5
C66 C68 H68B 109.5
H68A C68 H68B 109.5
C66 C68 H68C 109.5
H68A C68 H68C 109.5
H68B C68 H68C 109.5
C66 C69 H69A 109.5
C66 C69 H69B 109.5
H69A C69 H69B 109.5
C66 C69 H69C 109.5
H69A C69 H69C 109.5
H69B C69 H69C 109.5
O71 C70 C60 109.1(4)
O71 C70 H70A 109.9
C60 C70 H70A 109.9
O71 C70 H70B 109.9
C60 C70 H70B 109.9
H70A C70 H70B 108.3
C70 O71 Si72 120.8(3)
O71 Si72 C74 109.5(3)
O71 Si72 C73 109.2(3)
C74 Si72 C73 109.0(3)
O71 Si72 C75 105.0(2)
C74 Si72 C75 112.9(3)
C73 Si72 C75 111.1(3)
Si72 C73 H73A 109.5
Si72 C73 H73B 109.5
H73A C73 H73B 109.5
Si72 C73 H73C 109.5
H73A C73 H73C 109.5
H73B C73 H73C 109.5
Si72 C74 H74A 109.5
Si72 C74 H74B 109.5
H74A C74 H74B 109.5
Si72 C74 H74C 109.5
H74A C74 H74C 109.5
H74B C74 H74C 109.5
C76 C75 C77 109.5(6)
C76 C75 C78 108.9(5)
C77 C75 C78 108.8(5)
C76 C75 Si72 109.6(4)
C77 C75 Si72 110.1(4)
C78 C75 Si72 110.0(4)
C75 C76 H76A 109.5
C75 C76 H76B 109.5
H76A C76 H76B 109.5
C75 C76 H76C 109.5
H76A C76 H76C 109.5
H76B C76 H76C 109.5
C75 C77 H77A 109.5
C75 C77 H77B 109.5
H77A C77 H77B 109.5
C75 C77 H77C 109.5
H77A C77 H77C 109.5
H77B C77 H77C 109.5
C75 C78 H78A 109.5
C75 C78 H78B 109.5
H78A C78 H78B 109.5
C75 C78 H78C 109.5
H78A C78 H78C 109.5
H78B C78 H78C 109.5

loop_
_geom_bond_atom_site_label_1
_geom_bond_atom_site_label_2
_geom_bond_distance
N1 C2 1.374(5)
N1 C17 1.454(5)
N1 C6 1.463(5)
C2 O7 1.220(5)
C2 N3 1.391(6)
N3 C4 1.374(6)
N3 H3 0.87(2)
C4 O8 1.201(5)
C4 C5 1.530(6)
C5 O10 1.405(5)
C5 C9 1.530(6)
C5 C6 1.549(6)
C6 C11 1.517(6)
C6 H6 1.0000
C9 H9A 0.9800
C9 H9B 0.9800
C9 H9C 0.9800
O10 H10 0.81(2)
C11 C12 1.388(6)
C11 C16 1.406(6)
C12 C13 1.393(6)
C12 H12 0.9500
C13 C14 1.377(7)
C13 H13 0.9500
C14 C15 1.383(7)
C14 H14 0.9500
C15 C16 1.372(6)
C15 H15 0.9500
C16 H16 0.9500
C17 O21 1.426(5)
C17 C18 1.519(6)
C17 H17 1.0000
C18 C19 1.522(6)
C18 H18A 0.9900
C18 H18B 0.9900
C19 O22 1.421(6)
C19 C20 1.512(7)
C19 H19 1.0000
C20 O21 1.432(6)
C20 C30 1.502(8)
C20 H20 1.0000
O22 Si23 1.643(4)
Si23 C24 1.861(5)
Si23 C25 1.862(5)
Si23 C26 1.894(5)
C24 H24A 0.9800
C24 H24B 0.9800
C24 H24C 0.9800
C25 H25A 0.9800
C25 H25B 0.9800
C25 H25C 0.9800
C26 C27 1.520(7)
C26 C28 1.523(7)
C26 C29 1.527(7)
C27 H27A 0.9800
C27 H27B 0.9800
C27 H27C 0.9800
C28 H28A 0.9800
C28 H28B 0.9800
C28 H28C 0.9800
C29 H29A 0.9800
C29 H29B 0.9800
C29 H29C 0.9800
C30 O31 1.420(7)
C30 H30A 0.9900
C30 H30B 0.9900
O31 Si32 1.649(4)
Si32 C33 1.857(6)
Si32 C34 1.863(6)
Si32 C35 1.874(6)
C33 H33A 0.9800
C33 H33B 0.9800
C33 H33C 0.9800
C34 H34A 0.9800
C34 H34B 0.9800
C34 H34C 0.9800
C35 C36 1.529(9)
C35 C38 1.538(9)
C35 C37 1.538(9)
C36 H36A 0.9800
C36 H36B 0.9800
C36 H36C 0.9800
C37 H37A 0.9800
C37 H37B 0.9800
C37 H37C 0.9800
C38 H38A 0.9800
C38 H38B 0.9800
C38 H38C 0.9800
N41 C42 1.360(6)
N41 C57 1.446(5)
N41 C46 1.475(5)
C42 O47 1.225(5)
C42 N43 1.397(6)
N43 C44 1.373(6)
N43 H43 0.85(2)
C44 O48 1.214(5)
C44 C45 1.526(6)
C45 O50 1.412(5)
C45 C49 1.527(6)
C45 C46 1.541(6)
C46 C51 1.529(6)
C46 H46 1.0000
C49 H49A 0.9800
C49 H49B 0.9800
C49 H49C 0.9800
O50 H50 0.83(2)
C51 C56 1.390(7)
C51 C52 1.394(7)
C52 C53 1.381(7)
C52 H52 0.9500
C53 C54 1.374(8)
C53 H53 0.9500
C54 C55 1.380(8)
C54 H54 0.9500
C55 C56 1.386(7)
C55 H55 0.9500
C56 H56 0.9500
C57 O61 1.420(5)
C57 C58 1.521(6)
C57 H57 1.0000
C58 C59 1.529(6)
C58 H58A 0.9900
C58 H58B 0.9900
C59 O62 1.425(5)
C59 C60 1.525(7)
C59 H59 1.0000
C60 O61 1.437(6)
C60 C70 1.509(7)
C60 H60 1.0000
O62 Si63 1.645(4)
Si63 C64 1.850(6)
Si63 C65 1.855(6)
Si63 C66 1.900(5)
C64 H64A 0.9800
C64 H64B 0.9800
C64 H64C 0.9800
C65 H65A 0.9800
C65 H65B 0.9800
C65 H65C 0.9800
C66 C67 1.521(8)
C66 C69 1.540(7)
C66 C68 1.541(8)
C67 H67A 0.9800
C67 H67B 0.9800
C67 H67C 0.9800
C68 H68A 0.9800
C68 H68B 0.9800
C68 H68C 0.9800
C69 H69A 0.9800
C69 H69B 0.9800
C69 H69C 0.9800
C70 O71 1.431(6)
C70 H70A 0.9900
C70 H70B 0.9900
O71 Si72 1.650(4)
Si72 C74 1.856(6)
Si72 C73 1.860(6)
Si72 C75 1.878(6)
C73 H73A 0.9800
C73 H73B 0.9800
C73 H73C 0.9800
C74 H74A 0.9800
C74 H74B 0.9800
C74 H74C 0.9800
C75 C76 1.532(8)
C75 C77 1.537(8)
C75 C78 1.538(8)
C76 H76A 0.9800
C76 H76B 0.9800
C76 H76C 0.9800
C77 H77A 0.9800
C77 H77B 0.9800
C77 H77C 0.9800
C78 H78A 0.9800
C78 H78B 0.9800
C78 H78C 0.9800

loop_
_geom_hbond_atom_site_label_D
_geom_hbond_atom_site_label_H
_geom_hbond_atom_site_label_A
_geom_hbond_distance_DH
_geom_hbond_distance_HA
_geom_hbond_distance_DA
_geom_hbond_angle_DHA
_geom_hbond_site_symmetry_A
N3 H3 O10 0.87(2) 2.25(3) 3.105(5) 168(4) 1_655
C6 H6 O7 1.00 2.30 3.262(5) 161.1 1_455
C9 H9A O48 0.98 2.42 3.366(5) 162.4 4_564
O10 H10 O48 0.81(2) 2.18(3) 2.934(4) 153(5) .
C18 H18A O7 0.99 2.41 3.385(6) 167.0 1_455
N43 H43 O50 0.85(2) 2.16(3) 2.986(5) 162(4) 1_455
C46 H46 O47 1.00 2.32 3.242(5) 153.4 1_655
O50 H50 O8 0.83(2) 1.89(3) 2.675(5) 158(5) .
C58 H58A O47 0.99 2.53 3.513(6) 171.0 1_655

loop_
_geom_torsion_atom_site_label_1
_geom_torsion_atom_site_label_2
_geom_torsion_atom_site_label_3
_geom_torsion_atom_site_label_4
_geom_torsion
C17 N1 C2 O7 -0.8(6)
C6 N1 C2 O7 -166.3(4)
C17 N1 C2 N3 178.9(4)
C6 N1 C2 N3 13.5(6)
O7 C2 N3 C4 -168.0(4)
N1 C2 N3 C4 12.2(7)
C2 N3 C4 O8 -179.4(4)
C2 N3 C4 C5 2.8(6)
O8 C4 C5 O10 26.0(6)
N3 C4 C5 O10 -156.3(4)
O8 C4 C5 C9 -95.8(5)
N3 C4 C5 C9 81.9(5)
O8 C4 C5 C6 143.9(4)
N3 C4 C5 C6 -38.4(5)
C2 N1 C6 C11 78.0(5)
C17 N1 C6 C11 -86.5(5)
C2 N1 C6 C5 -49.1(5)
C17 N1 C6 C5 146.3(4)
O10 C5 C6 N1 178.8(3)
C9 C5 C6 N1 -59.9(4)
C4 C5 C6 N1 59.1(4)
O10 C5 C6 C11 51.5(5)
C9 C5 C6 C11 172.7(4)
C4 C5 C6 C11 -68.3(5)
N1 C6 C11 C12 -19.4(6)
C5 C6 C11 C12 104.6(5)
N1 C6 C11 C16 159.3(4)
C5 C6 C11 C16 -76.7(5)
C16 C11 C12 C13 0.9(7)
C6 C11 C12 C13 179.6(4)
C11 C12 C13 C14 -0.3(7)
C12 C13 C14 C15 0.3(8)
C13 C14 C15 C16 -1.0(8)
C14 C15 C16 C11 1.6(8)
C12 C11 C16 C15 -1.5(7)
C6 C11 C16 C15 179.7(4)
C2 N1 C17 O21 -89.2(5)
C6 N1 C17 O21 75.9(5)
C2 N1 C17 C18 150.9(4)
C6 N1 C17 C18 -44.0(6)
O21 C17 C18 C19 28.2(4)
N1 C17 C18 C19 149.8(4)
C17 C18 C19 O22 84.2(4)
C17 C18 C19 C20 -35.9(5)
O22 C19 C20 O21 -84.3(5)
C18 C19 C20 O21 31.9(5)
O22 C19 C20 C30 155.5(4)
C18 C19 C20 C30 -88.4(5)
N1 C17 O21 C20 -134.6(4)
C18 C17 O21 C20 -8.4(5)
C30 C20 O21 C17 108.6(5)
C19 C20 O21 C17 -15.1(5)
C20 C19 O22 Si23 -61.4(6)
C18 C19 O22 Si23 -173.5(3)
C19 O22 Si23 C24 -15.0(5)
C19 O22 Si23 C25 106.1(4)
C19 O22 Si23 C26 -136.1(4)
O22 Si23 C26 C27 -56.5(4)
C24 Si23 C26 C27 -178.2(4)
C25 Si23 C26 C27 59.5(4)
O22 Si23 C26 C28 -176.7(4)
C24 Si23 C26 C28 61.6(5)
C25 Si23 C26 C28 -60.7(5)
O22 Si23 C26 C29 63.3(4)
C24 Si23 C26 C29 -58.4(5)
C25 Si23 C26 C29 179.2(4)
O21 C20 C30 O31 160.3(5)
C19 C20 C30 O31 -81.0(7)
C20 C30 O31 Si32 -166.0(4)
C30 O31 Si32 C33 -154.8(6)
C30 O31 Si32 C34 -34.3(7)
C30 O31 Si32 C35 86.6(6)
O31 Si32 C35 C36 -53.6(6)
C33 Si32 C35 C36 -169.5(5)
C34 Si32 C35 C36 66.3(6)
O31 Si32 C35 C38 -173.9(4)
C33 Si32 C35 C38 70.2(5)
C34 Si32 C35 C38 -54.0(5)
O31 Si32 C35 C37 66.8(5)
C33 Si32 C35 C37 -49.1(5)
C34 Si32 C35 C37 -173.3(4)
C57 N41 C42 O47 -0.9(7)
C46 N41 C42 O47 -169.9(4)
C57 N41 C42 N43 178.8(4)
C46 N41 C42 N43 9.8(6)
O47 C42 N43 C44 -170.3(4)
N41 C42 N43 C44 10.0(7)
C42 N43 C44 O48 -168.9(4)
C42 N43 C44 C45 11.2(6)
O48 C44 C45 O50 12.4(6)
N43 C44 C45 O50 -167.7(4)
O48 C44 C45 C49 -105.1(5)
N43 C44 C45 C49 74.8(5)
O48 C44 C45 C46 133.3(4)
N43 C44 C45 C46 -46.8(5)
C42 N41 C46 C51 79.6(5)
C57 N41 C46 C51 -89.2(5)
C42 N41 C46 C45 -46.5(5)
C57 N41 C46 C45 144.7(4)
O50 C45 C46 N41 -176.6(3)
C44 C45 C46 N41 62.6(4)
C49 C45 C46 N41 -57.7(5)
O50 C45 C46 C51 57.2(5)
C44 C45 C46 C51 -63.7(5)
C49 C45 C46 C51 176.0(4)
N41 C46 C51 C56 -19.1(6)
C45 C46 C51 C56 103.6(5)
N41 C46 C51 C52 161.2(4)
C45 C46 C51 C52 -76.2(5)
C56 C51 C52 C53 -2.6(8)
C46 C51 C52 C53 177.2(5)
C51 C52 C53 C54 1.6(9)
C52 C53 C54 C55 0.9(10)
C53 C54 C55 C56 -2.3(10)
C54 C55 C56 C51 1.2(9)
C52 C51 C56 C55 1.2(8)
C46 C51 C56 C55 -178.6(5)
C42 N41 C57 O61 -95.5(5)
C46 N41 C57 O61 73.4(5)
C42 N41 C57 C58 144.0(4)
C46 N41 C57 C58 -47.1(6)
O61 C57 C58 C59 27.5(5)
N41 C57 C58 C59 149.3(4)
C57 C58 C59 O62 84.1(5)
C57 C58 C59 C60 -33.3(5)
O62 C59 C60 O61 -89.9(5)
C58 C59 C60 O61 28.2(5)
O62 C59 C60 C70 151.5(4)
C58 C59 C60 C70 -90.4(5)
N41 C57 O61 C60 -136.1(4)
C58 C57 O61 C60 -10.2(5)
C70 C60 O61 C57 111.1(5)
C59 C60 O61 C57 -11.7(5)
C60 C59 O62 Si63 -143.4(3)
C58 C59 O62 Si63 103.8(4)
C59 O62 Si63 C64 -42.4(4)
C59 O62 Si63 C65 -160.3(4)
C59 O62 Si63 C66 80.0(4)
O62 Si63 C66 C67 -67.0(4)
C64 Si63 C66 C67 55.2(5)
C65 Si63 C66 C67 176.5(4)
O62 Si63 C66 C69 173.1(4)
C64 Si63 C66 C69 -64.7(5)
C65 Si63 C66 C69 56.7(5)
O62 Si63 C66 C68 53.0(4)
C64 Si63 C66 C68 175.2(4)
C65 Si63 C66 C68 -63.5(5)
O61 C60 C70 O71 162.3(4)
C59 C60 C70 O71 -80.1(6)
C60 C70 O71 Si72 -151.5(4)
C70 O71 Si72 C74 -60.6(5)
C70 O71 Si72 C73 58.7(5)
C70 O71 Si72 C75 177.9(4)
O71 Si72 C75 C76 -56.1(5)
C74 Si72 C75 C76 -175.4(4)
C73 Si72 C75 C76 61.8(5)
O71 Si72 C75 C77 64.4(5)
C74 Si72 C75 C77 -55.0(5)
C73 Si72 C75 C77 -177.7(4)
O71 Si72 C75 C78 -175.8(4)
C74 Si72 C75 C78 64.8(5)
C73 Si72 C75 C78 -57.9(5)
